data_7154649
loop_
_publ_author_name
'Chen, Guo-Qiang'
'T\"urkyilmaz, Fatma'
'Daniliuc, Constantin G.'
'Bannwarth, Christoph'
'Grimme, Stefan'
'Kehr, Gerald'
'Erker, Gerhard'

_publ_section_title
;
 Enamine/butadienylborane cycloaddition in the frustrated Lewis pair
 regime.
;
_journal_issue 42
_journal_name_full 'Organic &amp; biomolecular chemistry'
_journal_page_first 10477
_journal_page_last 10486
_journal_paper_doi 10.1039/c5ob01602a
_journal_volume 13
_journal_year 2015
_chemical_formula_sum 'C33 H27 B F10 N'
_chemical_formula_weight 638.37
_chemical_name_systematic
; 
 ? 
;
_space_group_IT_number 14
_symmetry_cell_setting monoclinic
_symmetry_space_group_name_Hall '-P 2ybc'
_symmetry_space_group_name_H-M 'P 1 21/c 1'
_atom_sites_solution_hydrogens geom
_atom_sites_solution_primary direct
_atom_sites_solution_secondary difmap
_audit_creation_method SHELXL-97
_audit_update_record
;
2015-07-07 deposited with the CCDC.
2015-08-19 downloaded from the CCDC.
;
_cell_angle_alpha 90.00
_cell_angle_beta 97.5820(10)
_cell_angle_gamma 90.00
_cell_formula_units_Z 4
_cell_length_a 8.35890(10)
_cell_length_b 20.9131(3)
_cell_length_c 17.1468(4)
_cell_measurement_reflns_used 6953
_cell_measurement_temperature 223(2)
_cell_measurement_theta_max 28.28
_cell_measurement_theta_min 4.08
_cell_volume 2971.23(9)
_computing_cell_refinement 'Collect (Nonius B.V., 1998)'
_computing_data_collection 'Collect (Nonius B.V., 1998)'
_computing_data_reduction 'Denzo-SMN (Otwinowski & Minor, 1997)'
_computing_molecular_graphics 'XP (BrukerAXS, 2000)'
_computing_publication_material 'SHELXL-97 (Sheldrick, 1997)'
_computing_structure_refinement 'SHELXL-97 (Sheldrick, 1997)'
_computing_structure_solution 'SHELXS-97 (Sheldrick, 1990)'
_diffrn_ambient_temperature 223(2)
_diffrn_measured_fraction_theta_full 0.985
_diffrn_measured_fraction_theta_max 0.985
_diffrn_measurement_device_type 'Nonius KappaCCD APEXII'
_diffrn_measurement_method '\w and \f scans'
_diffrn_radiation_monochromator 'Montel mirror'
_diffrn_radiation_source 'rotating anode Nonius FR591'
_diffrn_radiation_type MoK\a
_diffrn_radiation_wavelength 0.71073
_diffrn_reflns_av_R_equivalents 0.048
_diffrn_reflns_av_sigmaI/netI 0.0392
_diffrn_reflns_limit_h_max 11
_diffrn_reflns_limit_h_min -11
_diffrn_reflns_limit_k_max 25
_diffrn_reflns_limit_k_min -27
_diffrn_reflns_limit_l_max 22
_diffrn_reflns_limit_l_min -22
_diffrn_reflns_number 25543
_diffrn_reflns_theta_full 28.29
_diffrn_reflns_theta_max 28.29
_diffrn_reflns_theta_min 4.08
_exptl_absorpt_coefficient_mu 0.126
_exptl_absorpt_correction_T_max 0.9875
_exptl_absorpt_correction_T_min 0.9752
_exptl_absorpt_correction_type multi-scan
_exptl_absorpt_process_details 'Denzo (Otwinowski, Borek, Majewski & Minor, 2003)'
_exptl_crystal_colour colourless
_exptl_crystal_density_diffrn 1.427
_exptl_crystal_density_method 'not measured'
_exptl_crystal_description block
_exptl_crystal_F_000 1308
_exptl_crystal_size_max 0.20
_exptl_crystal_size_mid 0.20
_exptl_crystal_size_min 0.10
_refine_diff_density_max 0.258
_refine_diff_density_min -0.189
_refine_diff_density_rms 0.040
_refine_ls_extinction_method none
_refine_ls_goodness_of_fit_ref 1.083
_refine_ls_hydrogen_treatment constr
_refine_ls_matrix_type full
_refine_ls_number_parameters 536
_refine_ls_number_reflns 7262
_refine_ls_number_restraints 328
_refine_ls_restrained_S_all 1.081
_refine_ls_R_factor_all 0.0849
_refine_ls_R_factor_gt 0.0581
_refine_ls_shift/su_max 0.001
_refine_ls_shift/su_mean 0.000
_refine_ls_structure_factor_coef Fsqd
_refine_ls_weighting_details 'calc w=1/[\s^2^(Fo^2^)+(0.0165P)^2^+2.0955P] where P=(Fo^2^+2Fc^2^)/3'
_refine_ls_weighting_scheme calc
_refine_ls_wR_factor_gt 0.1067
_refine_ls_wR_factor_ref 0.1195
_reflns_number_gt 5314
_reflns_number_total 7262
_reflns_threshold_expression >2sigma(I)
_cod_data_source_file c5ob01602a2.cif
_cod_data_source_block erk7638
_cod_depositor_comments 'Adding full bibliography for 7154649--7154656.cif.'
_cod_original_sg_symbol_H-M P21/c
_cod_database_code 7154649

loop_
_symmetry_equiv_pos_as_xyz
'x, y, z'
'-x, y+1/2, -z+1/2'
'-x, -y, -z'
'x, -y-1/2, z-1/2'

loop_
_atom_site_label
_atom_site_type_symbol
_atom_site_fract_x
_atom_site_fract_y
_atom_site_fract_z
_atom_site_U_iso_or_equiv
_atom_site_adp_type
_atom_site_occupancy
_atom_site_symmetry_multiplicity
_atom_site_calc_flag
_atom_site_refinement_flags
_atom_site_disorder_assembly
_atom_site_disorder_group
C1 C 0.7848(2) 0.26666(9) 0.40339(12) 0.0355(4) Uani 1 1 d . . .
C2 C 0.7005(2) 0.29677(9) 0.46410(11) 0.0356(4) Uani 1 1 d . B .
H2A H 0.7244 0.3427 0.4655 0.043 Uiso 1 1 calc R . .
H2B H 0.7431 0.2789 0.5155 0.043 Uiso 1 1 calc R . .
C3 C 0.4634(2) 0.21150(9) 0.43810(11) 0.0319(4) Uani 1 1 d . B .
H3 H 0.4839 0.1944 0.3897 0.038 Uiso 1 1 calc R . .
C4 C 0.4103(2) 0.17021(9) 0.48764(11) 0.0350(4) Uani 1 1 d D . .
H4 H 0.3876 0.1866 0.5361 0.042 Uiso 1 1 calc R A 1
C5 C 0.3834(15) 0.1012(2) 0.4740(5) 0.033(2) Uani 0.72(5) 1 d PDU B 1
C6 C 0.363(2) 0.0634(5) 0.5346(7) 0.049(2) Uani 0.72(5) 1 d PDU B 1
H6A H 0.3651 0.0808 0.5853 0.058 Uiso 0.72(5) 1 calc PR B 1
H6B H 0.3454 0.0193 0.5266 0.058 Uiso 0.72(5) 1 calc PR B 1
C7 C 0.3963(16) 0.0732(4) 0.3946(4) 0.0395(18) Uani 0.72(5) 1 d PDU B 1
H7A H 0.3166 0.0929 0.3557 0.059 Uiso 0.72(5) 1 calc PR B 1
H7B H 0.3773 0.0275 0.3958 0.059 Uiso 0.72(5) 1 calc PR B 1
H7C H 0.5035 0.0811 0.3808 0.059 Uiso 0.72(5) 1 calc PR B 1
C5A C 0.389(4) 0.1009(7) 0.4816(15) 0.046(6) Uani 0.28(5) 1 d PDU B 2
C6A C 0.324(5) 0.0683(13) 0.5362(17) 0.048(5) Uani 0.28(5) 1 d PDU B 2
H601 H 0.2905 0.0898 0.5794 0.058 Uiso 0.28(5) 1 calc PR B 2
H602 H 0.3107 0.0238 0.5315 0.058 Uiso 0.28(5) 1 calc PR B 2
C7A C 0.376(5) 0.0747(13) 0.3994(14) 0.058(7) Uani 0.28(5) 1 d PDU B 2
H701 H 0.4831 0.0729 0.3830 0.087 Uiso 0.28(5) 1 calc PR B 2
H702 H 0.3076 0.1022 0.3640 0.087 Uiso 0.28(5) 1 calc PR B 2
H703 H 0.3307 0.0320 0.3982 0.087 Uiso 0.28(5) 1 calc PR B 2
N11 N 0.86713(19) 0.21364(8) 0.41349(10) 0.0376(4) Uani 1 1 d . . .
C12 C 0.8963(3) 0.17793(11) 0.48867(13) 0.0463(5) Uani 1 1 d . . .
H12A H 0.8348 0.1977 0.5271 0.056 Uiso 1 1 calc R . .
H12B H 1.0111 0.1804 0.5095 0.056 Uiso 1 1 calc R . .
C13 C 0.8473(3) 0.10841(11) 0.47774(14) 0.0478(5) Uani 1 1 d . . .
H13A H 0.7297 0.1058 0.4652 0.057 Uiso 1 1 calc R . .
H13B H 0.8786 0.0853 0.5272 0.057 Uiso 1 1 calc R . .
C14 C 0.9252(3) 0.07660(11) 0.41267(14) 0.0499(6) Uani 1 1 d . . .
H14A H 1.0413 0.0717 0.4295 0.060 Uiso 1 1 calc R . .
H14B H 0.8789 0.0339 0.4024 0.060 Uiso 1 1 calc R . .
C15 C 0.8989(3) 0.11598(11) 0.33801(14) 0.0495(5) Uani 1 1 d . . .
H15A H 0.7838 0.1161 0.3174 0.059 Uiso 1 1 calc R . .
H15B H 0.9578 0.0965 0.2983 0.059 Uiso 1 1 calc R . .
C16 C 0.9562(2) 0.18435(10) 0.35306(13) 0.0429(5) Uani 1 1 d . . .
H16A H 1.0723 0.1847 0.3714 0.051 Uiso 1 1 calc R . .
H16B H 0.9371 0.2091 0.3042 0.051 Uiso 1 1 calc R . .
C21 C 0.7695(2) 0.30025(10) 0.32633(12) 0.0395(5) Uani 1 1 d . . .
C22 C 0.6863(3) 0.27332(12) 0.25860(13) 0.0506(5) Uani 1 1 d . . .
H22 H 0.6471 0.2313 0.2599 0.061 Uiso 1 1 calc R . .
C23 C 0.6609(3) 0.30793(15) 0.18949(15) 0.0647(7) Uani 1 1 d . . .
H23 H 0.6042 0.2894 0.1441 0.078 Uiso 1 1 calc R . .
C24 C 0.7180(4) 0.36897(16) 0.18705(18) 0.0729(8) Uani 1 1 d . . .
H24 H 0.6994 0.3926 0.1401 0.087 Uiso 1 1 calc R . .
C25 C 0.8028(4) 0.39596(13) 0.25329(18) 0.0701(8) Uani 1 1 d . . .
H25 H 0.8441 0.4376 0.2510 0.084 Uiso 1 1 calc R . .
C26 C 0.8277(3) 0.36199(11) 0.32338(15) 0.0544(6) Uani 1 1 d . . .
H26 H 0.8839 0.3809 0.3687 0.065 Uiso 1 1 calc R . .
B1 B 0.4973(2) 0.28683(10) 0.44985(12) 0.0311(4) Uani 1 1 d D . .
C31 C 0.417(4) 0.3351(8) 0.3800(14) 0.035(5) Uani 0.28(2) 1 d PDU B 1
F32 F 0.525(3) 0.4247(13) 0.4528(12) 0.051(3) Uani 0.28(2) 1 d PDU B 1
C32 C 0.442(3) 0.4000(6) 0.3871(11) 0.027(3) Uani 0.28(2) 1 d PDU B 1
F33 F 0.412(3) 0.5064(7) 0.3420(11) 0.081(4) Uani 0.28(2) 1 d PDU B 1
C33 C 0.380(3) 0.4437(7) 0.3319(11) 0.046(4) Uani 0.28(2) 1 d PDU B 1
F34 F 0.226(3) 0.4645(7) 0.2091(8) 0.084(4) Uani 0.28(2) 1 d PDU B 1
C34 C 0.293(3) 0.4233(7) 0.2641(9) 0.047(4) Uani 0.28(2) 1 d PDU B 1
F35 F 0.175(3) 0.3378(9) 0.1865(10) 0.077(4) Uani 0.28(2) 1 d PDU B 1
C35 C 0.266(2) 0.3593(7) 0.2520(9) 0.040(3) Uani 0.28(2) 1 d PDU B 1
F36 F 0.284(4) 0.2551(9) 0.298(2) 0.052(4) Uani 0.28(2) 1 d PDU B 1
C36 C 0.323(5) 0.3180(9) 0.3113(14) 0.050(5) Uani 0.28(2) 1 d PDU B 1
C31A C 0.4122(18) 0.3293(3) 0.3726(6) 0.0349(17) Uani 0.72(2) 1 d PDU B 2
F32A F 0.5106(14) 0.4253(5) 0.4347(6) 0.0625(16) Uani 0.72(2) 1 d PDU B 2
C32A C 0.4184(14) 0.3955(4) 0.3731(6) 0.0484(19) Uani 0.72(2) 1 d PDU B 2
F33A F 0.3567(11) 0.4996(3) 0.3235(6) 0.0845(17) Uani 0.72(2) 1 d PDU B 2
C33A C 0.3398(13) 0.4352(3) 0.3166(6) 0.0540(17) Uani 0.72(2) 1 d PDU B 2
F34A F 0.1645(10) 0.4473(4) 0.1993(4) 0.0819(18) Uani 0.72(2) 1 d PDU B 2
C34A C 0.2444(10) 0.4090(4) 0.2546(4) 0.0524(16) Uani 0.72(2) 1 d PDU B 2
F35A F 0.1403(9) 0.3175(5) 0.1875(4) 0.0752(16) Uani 0.72(2) 1 d PDU B 2
C35A C 0.2308(10) 0.3438(4) 0.2494(4) 0.0491(15) Uani 0.72(2) 1 d PDU B 2
F36A F 0.2973(18) 0.2429(4) 0.2947(8) 0.0543(18) Uani 0.72(2) 1 d PDU B 2
C36A C 0.3167(16) 0.3066(4) 0.3072(5) 0.0369(14) Uani 0.72(2) 1 d PDU B 2
C41 C 0.4189(2) 0.31320(9) 0.52769(11) 0.0320(4) Uani 1 1 d . B .
F42 F 0.15964(13) 0.28700(6) 0.46192(7) 0.0476(3) Uani 1 1 d . B .
C42 C 0.2526(2) 0.30924(9) 0.52687(12) 0.0366(4) Uani 1 1 d . . .
F43 F 0.00993(14) 0.32014(8) 0.58291(9) 0.0645(4) Uani 1 1 d . . .
C43 C 0.1708(2) 0.32663(11) 0.58821(13) 0.0422(5) Uani 1 1 d . B .
F44 F 0.17754(16) 0.36944(7) 0.71558(8) 0.0593(4) Uani 1 1 d . B .
C44 C 0.2551(2) 0.35098(10) 0.65552(12) 0.0417(5) Uani 1 1 d . . .
F45 F 0.50332(15) 0.38113(7) 0.72584(7) 0.0542(3) Uani 1 1 d . . .
C45 C 0.4188(2) 0.35741(10) 0.66001(12) 0.0389(4) Uani 1 1 d . B .
F46 F 0.65800(13) 0.34797(7) 0.60856(7) 0.0510(3) Uani 1 1 d . B .
C46 C 0.4958(2) 0.33911(9) 0.59718(11) 0.0351(4) Uani 1 1 d . . .
C51 C 0.9846(5) 0.48133(16) 0.5748(2) 0.0886(10) Uani 1 1 d . . .
H51 H 0.9740 0.4684 0.6264 0.106 Uiso 1 1 calc R . .
C52 C 0.8499(4) 0.48826(15) 0.5207(2) 0.0820(9) Uani 1 1 d . . .
H52 H 0.7472 0.4802 0.5352 0.098 Uiso 1 1 calc R . .
C53 C 0.8644(4) 0.50684(15) 0.4459(2) 0.0852(10) Uani 1 1 d . . .
H53 H 0.7720 0.5116 0.4087 0.102 Uiso 1 1 calc R . .

loop_
_atom_site_aniso_label
_atom_site_aniso_U_11
_atom_site_aniso_U_22
_atom_site_aniso_U_33
_atom_site_aniso_U_23
_atom_site_aniso_U_13
_atom_site_aniso_U_12
C1 0.0275(9) 0.0398(10) 0.0392(11) -0.0075(8) 0.0039(8) -0.0088(8)
C2 0.0324(10) 0.0375(10) 0.0371(10) -0.0069(8) 0.0046(8) -0.0027(8)
C3 0.0308(9) 0.0333(9) 0.0314(9) -0.0019(8) 0.0032(7) -0.0012(7)
C4 0.0339(10) 0.0368(10) 0.0338(10) 0.0022(8) 0.0022(8) -0.0013(8)
C5 0.031(3) 0.028(3) 0.038(3) 0.010(3) -0.002(2) -0.001(2)
C6 0.044(5) 0.046(3) 0.058(3) 0.010(2) 0.013(3) -0.001(3)
C7 0.047(4) 0.030(3) 0.038(3) -0.004(2) -0.006(3) -0.002(2)
C5A 0.034(10) 0.068(12) 0.037(8) -0.015(8) 0.005(7) -0.004(8)
C6A 0.043(13) 0.036(6) 0.073(9) 0.013(5) 0.032(8) -0.001(6)
C7A 0.049(9) 0.046(10) 0.086(14) 0.000(8) 0.033(9) 0.002(7)
N11 0.0335(8) 0.0394(9) 0.0406(9) -0.0054(7) 0.0077(7) -0.0017(7)
C12 0.0483(12) 0.0476(12) 0.0426(12) -0.0011(10) 0.0045(9) 0.0041(10)
C13 0.0434(12) 0.0456(12) 0.0550(14) 0.0033(10) 0.0093(10) -0.0009(9)
C14 0.0428(12) 0.0402(12) 0.0678(16) -0.0068(11) 0.0111(11) -0.0029(9)
C15 0.0434(12) 0.0521(13) 0.0551(14) -0.0149(11) 0.0141(10) -0.0030(10)
C16 0.0363(11) 0.0469(12) 0.0475(12) -0.0060(10) 0.0135(9) 0.0010(9)
C21 0.0352(10) 0.0403(11) 0.0450(12) -0.0012(9) 0.0123(9) -0.0002(8)
C22 0.0535(13) 0.0537(14) 0.0450(13) -0.0008(11) 0.0078(10) -0.0025(11)
C23 0.0699(17) 0.080(2) 0.0443(14) 0.0036(13) 0.0066(12) 0.0058(14)
C24 0.086(2) 0.080(2) 0.0569(17) 0.0220(15) 0.0228(15) 0.0171(16)
C25 0.087(2) 0.0490(15) 0.079(2) 0.0158(14) 0.0288(16) -0.0024(14)
C26 0.0601(15) 0.0461(13) 0.0592(15) 0.0016(11) 0.0163(12) -0.0074(11)
B1 0.0292(10) 0.0336(11) 0.0308(10) -0.0020(9) 0.0053(8) -0.0027(8)
C31 0.034(7) 0.041(7) 0.033(6) -0.007(5) 0.010(5) -0.014(5)
F32 0.064(6) 0.038(4) 0.052(6) -0.008(4) 0.007(4) -0.008(4)
C32 0.035(6) 0.018(5) 0.029(5) 0.002(4) 0.005(4) 0.001(4)
F33 0.111(9) 0.041(4) 0.091(7) 0.019(4) 0.015(6) 0.002(5)
C33 0.053(7) 0.039(5) 0.047(6) 0.003(4) 0.013(5) -0.005(4)
F34 0.105(8) 0.072(5) 0.073(5) 0.029(4) 0.006(5) 0.026(5)
C34 0.056(8) 0.044(6) 0.042(6) 0.015(5) 0.010(5) 0.008(5)
F35 0.089(7) 0.085(7) 0.050(4) 0.009(5) -0.019(4) 0.003(5)
C35 0.045(7) 0.045(6) 0.027(4) 0.008(4) 0.000(4) -0.007(5)
F36 0.053(5) 0.050(7) 0.048(6) -0.004(6) -0.010(4) 0.007(6)
C36 0.053(8) 0.038(7) 0.062(8) -0.003(5) 0.017(6) 0.005(6)
C31A 0.036(3) 0.032(2) 0.037(3) 0.005(2) 0.006(2) 0.004(2)
F32A 0.078(3) 0.0341(18) 0.073(4) -0.003(3) 0.001(3) -0.0102(16)
C32A 0.048(3) 0.049(3) 0.047(3) -0.001(2) 0.004(2) -0.010(2)
F33A 0.105(4) 0.0382(19) 0.111(4) 0.0236(19) 0.019(3) 0.0075(19)
C33A 0.065(5) 0.036(2) 0.063(4) 0.015(3) 0.015(3) 0.006(2)
F34A 0.084(3) 0.096(3) 0.067(2) 0.045(2) 0.014(2) 0.033(2)
C34A 0.049(3) 0.062(4) 0.047(2) 0.026(2) 0.010(2) 0.012(3)
F35A 0.072(3) 0.102(4) 0.0449(17) 0.005(2) -0.0160(15) 0.009(2)
C35A 0.040(3) 0.066(3) 0.041(2) 0.007(2) 0.0052(19) 0.002(3)
F36A 0.065(4) 0.047(2) 0.0458(19) -0.012(2) -0.010(2) -0.001(3)
C36A 0.041(3) 0.038(3) 0.031(2) 0.002(2) 0.0021(18) 0.002(3)
C41 0.0316(9) 0.0286(9) 0.0359(10) -0.0008(8) 0.0048(7) -0.0012(7)
F42 0.0323(6) 0.0638(8) 0.0456(7) -0.0156(6) 0.0005(5) -0.0070(5)
C42 0.0337(10) 0.0386(10) 0.0363(10) -0.0056(8) 0.0004(8) -0.0033(8)
F43 0.0291(6) 0.0954(11) 0.0705(10) -0.0224(8) 0.0122(6) -0.0057(7)
C43 0.0285(10) 0.0500(12) 0.0486(12) -0.0054(10) 0.0064(9) -0.0016(8)
F44 0.0506(8) 0.0834(10) 0.0471(8) -0.0148(7) 0.0178(6) 0.0049(7)
C44 0.0424(11) 0.0471(12) 0.0376(11) -0.0039(9) 0.0119(9) 0.0032(9)
F45 0.0481(7) 0.0740(9) 0.0390(7) -0.0173(6) 0.0005(5) -0.0014(6)
C45 0.0394(11) 0.0443(11) 0.0318(10) -0.0051(9) 0.0000(8) -0.0005(9)
F46 0.0305(6) 0.0729(9) 0.0491(7) -0.0203(7) 0.0032(5) -0.0081(6)
C46 0.0288(9) 0.0381(10) 0.0378(10) -0.0023(8) 0.0019(8) -0.0024(8)
C51 0.104(3) 0.074(2) 0.087(2) -0.0033(18) 0.009(2) -0.0142(19)
C52 0.071(2) 0.0654(19) 0.109(3) -0.0183(19) 0.0116(19) -0.0066(15)
C53 0.077(2) 0.0635(19) 0.108(3) -0.0030(19) -0.0123(19) -0.0006(16)

loop_
_atom_type_symbol
_atom_type_description
_atom_type_scat_dispersion_real
_atom_type_scat_dispersion_imag
_atom_type_scat_source
C C 0.0033 0.0016 'International Tables Vol C Tables 4.2.6.8 and 6.1.1.4'
H H 0.0000 0.0000 'International Tables Vol C Tables 4.2.6.8 and 6.1.1.4'
B B 0.0013 0.0007 'International Tables Vol C Tables 4.2.6.8 and 6.1.1.4'
N N 0.0061 0.0033 'International Tables Vol C Tables 4.2.6.8 and 6.1.1.4'
F F 0.0171 0.0103 'International Tables Vol C Tables 4.2.6.8 and 6.1.1.4'

loop_
_geom_angle_atom_site_label_1
_geom_angle_atom_site_label_2
_geom_angle_atom_site_label_3
_geom_angle
_geom_angle_site_symmetry_1
_geom_angle_site_symmetry_3
N11 C1 C2 124.25(19) . .
N11 C1 C21 120.10(18) . .
C2 C1 C21 115.65(17) . .
C1 C2 B1 114.15(15) . .
C1 C2 H2A 108.7 . .
B1 C2 H2A 108.7 . .
C1 C2 H2B 108.7 . .
B1 C2 H2B 108.7 . .
H2A C2 H2B 107.6 . .
C4 C3 B1 128.68(18) . .
C4 C3 H3 115.7 . .
B1 C3 H3 115.7 . .
C3 C4 C5A 130.3(9) . .
C3 C4 C5 126.3(4) . .
C5A C4 C5 5.1(14) . .
C3 C4 H4 116.9 . .
C5A C4 H4 112.7 . .
C5 C4 H4 116.9 . .
C6 C5 C4 119.3(7) . .
C6 C5 C7 120.5(6) . .
C4 C5 C7 119.9(5) . .
C5 C6 H6A 120.0 . .
C5 C6 H6B 120.0 . .
H6A C6 H6B 120.0 . .
C6A C5A C4 121.0(18) . .
C6A C5A C7A 119(2) . .
C4 C5A C7A 114.9(17) . .
C5A C6A H601 120.0 . .
C5A C6A H602 120.0 . .
H601 C6A H602 120.0 . .
C5A C7A H701 109.5 . .
C5A C7A H702 109.5 . .
H701 C7A H702 109.5 . .
C5A C7A H703 109.5 . .
H701 C7A H703 109.5 . .
H702 C7A H703 109.5 . .
C1 N11 C12 124.57(17) . .
C1 N11 C16 124.21(18) . .
C12 N11 C16 111.01(16) . .
N11 C12 C13 111.42(18) . .
N11 C12 H12A 109.3 . .
C13 C12 H12A 109.3 . .
N11 C12 H12B 109.3 . .
C13 C12 H12B 109.3 . .
H12A C12 H12B 108.0 . .
C12 C13 C14 112.10(18) . .
C12 C13 H13A 109.2 . .
C14 C13 H13A 109.2 . .
C12 C13 H13B 109.2 . .
C14 C13 H13B 109.2 . .
H13A C13 H13B 107.9 . .
C15 C14 C13 110.78(18) . .
C15 C14 H14A 109.5 . .
C13 C14 H14A 109.5 . .
C15 C14 H14B 109.5 . .
C13 C14 H14B 109.5 . .
H14A C14 H14B 108.1 . .
C14 C15 C16 111.15(19) . .
C14 C15 H15A 109.4 . .
C16 C15 H15A 109.4 . .
C14 C15 H15B 109.4 . .
C16 C15 H15B 109.4 . .
H15A C15 H15B 108.0 . .
N11 C16 C15 109.31(17) . .
N11 C16 H16A 109.8 . .
C15 C16 H16A 109.8 . .
N11 C16 H16B 109.8 . .
C15 C16 H16B 109.8 . .
H16A C16 H16B 108.3 . .
C26 C21 C22 119.1(2) . .
C26 C21 C1 119.0(2) . .
C22 C21 C1 121.70(19) . .
C23 C22 C21 120.5(2) . .
C23 C22 H22 119.7 . .
C21 C22 H22 119.7 . .
C24 C23 C22 120.1(3) . .
C24 C23 H23 120.0 . .
C22 C23 H23 120.0 . .
C23 C24 C25 120.1(3) . .
C23 C24 H24 119.9 . .
C25 C24 H24 119.9 . .
C24 C25 C26 120.4(3) . .
C24 C25 H25 119.8 . .
C26 C25 H25 119.8 . .
C21 C26 C25 119.8(3) . .
C21 C26 H26 120.1 . .
C25 C26 H26 120.1 . .
C3 B1 C31 117.6(6) . .
C3 B1 C41 110.18(15) . .
C31 B1 C41 102.5(14) . .
C3 B1 C31A 111.8(3) . .
C31 B1 C31A 6.0(9) . .
C41 B1 C31A 106.8(6) . .
C3 B1 C2 107.13(15) . .
C31 B1 C2 109.5(13) . .
C41 B1 C2 109.75(15) . .
C31A B1 C2 111.2(6) . .
C32 C31 C36 113.2(12) . .
C32 C31 B1 120.1(11) . .
C36 C31 B1 126.7(11) . .
F32 C32 C33 115.3(14) . .
F32 C32 C31 120.5(15) . .
C33 C32 C31 124.1(12) . .
F33 C33 C34 119.4(12) . .
F33 C33 C32 120.9(12) . .
C34 C33 C32 119.6(12) . .
F34 C34 C33 121.7(11) . .
F34 C34 C35 118.6(11) . .
C33 C34 C35 119.6(11) . .
F35 C35 C34 120.9(11) . .
F35 C35 C36 120.7(12) . .
C34 C35 C36 118.1(12) . .
F36 C36 C35 115.8(16) . .
F36 C36 C31 119.1(16) . .
C35 C36 C31 125.1(13) . .
C36A C31A C32A 111.6(5) . .
C36A C31A B1 127.2(5) . .
C32A C31A B1 120.9(5) . .
F32A C32A C33A 115.8(7) . .
F32A C32A C31A 118.4(6) . .
C33A C32A C31A 125.8(6) . .
F33A C33A C34A 120.7(5) . .
F33A C33A C32A 120.2(6) . .
C34A C33A C32A 119.0(5) . .
F34A C34A C33A 119.8(6) . .
F34A C34A C35A 121.1(6) . .
C33A C34A C35A 119.1(5) . .
F35A C35A C34A 119.5(5) . .
F35A C35A C36A 121.6(6) . .
C34A C35A C36A 118.8(6) . .
F36A C36A C31A 120.8(6) . .
F36A C36A C35A 113.5(6) . .
C31A C36A C35A 125.6(6) . .
C46 C41 C42 112.43(17) . .
C46 C41 B1 129.34(16) . .
C42 C41 B1 118.22(16) . .
F42 C42 C43 115.47(17) . .
F42 C42 C41 119.58(17) . .
C43 C42 C41 124.95(18) . .
F43 C43 C44 119.61(19) . .
F43 C43 C42 121.03(18) . .
C44 C43 C42 119.36(18) . .
F44 C44 C45 120.60(19) . .
F44 C44 C43 120.43(19) . .
C45 C44 C43 118.96(19) . .
F45 C45 C44 119.67(18) . .
F45 C45 C46 120.62(18) . .
C44 C45 C46 119.71(18) . .
F46 C46 C45 114.23(16) . .
F46 C46 C41 121.21(17) . .
C45 C46 C41 124.56(17) . .
C52 C51 C53 120.3(3) . 3_766
C52 C51 H51 119.8 . .
C53 C51 H51 119.8 3_766 .
C53 C52 C51 120.2(3) . .
C53 C52 H52 119.9 . .
C51 C52 H52 119.9 . .
C52 C53 C51 119.5(3) . 3_766
C52 C53 H53 120.2 . .
C51 C53 H53 120.2 3_766 .

loop_
_geom_bond_atom_site_label_1
_geom_bond_atom_site_label_2
_geom_bond_distance
_geom_bond_site_symmetry_2
C1 N11 1.304(3) .
C1 C2 1.473(3) .
C1 C21 1.487(3) .
C2 B1 1.697(3) .
C2 H2A 0.9800 .
C2 H2B 0.9800 .
C3 C4 1.328(3) .
C3 B1 1.608(3) .
C3 H3 0.9400 .
C4 C5A 1.463(14) .
C4 C5 1.474(5) .
C4 H4 0.9400 .
C5 C6 1.335(6) .
C5 C7 1.500(6) .
C6 H6A 0.9400 .
C6 H6B 0.9400 .
C7 H7A 0.9700 .
C7 H7B 0.9700 .
C7 H7C 0.9700 .
C5A C6A 1.331(15) .
C5A C7A 1.502(15) .
C6A H601 0.9400 .
C6A H602 0.9400 .
C7A H701 0.9700 .
C7A H702 0.9700 .
C7A H703 0.9700 .
N11 C12 1.482(3) .
N11 C16 1.486(2) .
C12 C13 1.515(3) .
C12 H12A 0.9800 .
C12 H12B 0.9800 .
C13 C14 1.518(3) .
C13 H13A 0.9800 .
C13 H13B 0.9800 .
C14 C15 1.514(3) .
C14 H14A 0.9800 .
C14 H14B 0.9800 .
C15 C16 1.519(3) .
C15 H15A 0.9800 .
C15 H15B 0.9800 .
C16 H16A 0.9800 .
C16 H16B 0.9800 .
C21 C26 1.383(3) .
C21 C22 1.392(3) .
C22 C23 1.381(3) .
C22 H22 0.9400 .
C23 C24 1.365(4) .
C23 H23 0.9400 .
C24 C25 1.378(4) .
C24 H24 0.9400 .
C25 C26 1.388(4) .
C25 H25 0.9400 .
C26 H26 0.9400 .
B1 C31 1.639(12) .
B1 C41 1.657(3) .
B1 C31A 1.674(5) .
C31 C32 1.375(12) .
C31 C36 1.375(13) .
F32 C32 1.346(12) .
C32 C33 1.366(11) .
F33 C33 1.343(12) .
C33 C34 1.359(11) .
F34 C34 1.342(11) .
C34 C35 1.369(11) .
F35 C35 1.347(12) .
C35 C36 1.371(12) .
F36 C36 1.366(13) .
C31A C36A 1.372(6) .
C31A C32A 1.386(7) .
F32A C32A 1.371(7) .
C32A C33A 1.375(7) .
F33A C33A 1.358(6) .
C33A C34A 1.359(7) .
F34A C34A 1.347(5) .
C34A C35A 1.371(7) .
F35A C35A 1.337(6) .
C35A C36A 1.383(6) .
F36A C36A 1.356(7) .
C41 C46 1.387(3) .
C41 C42 1.390(3) .
F42 C42 1.354(2) .
C42 C43 1.377(3) .
F43 C43 1.343(2) .
C43 C44 1.368(3) .
F44 C44 1.344(2) .
C44 C45 1.367(3) .
F45 C45 1.345(2) .
C45 C46 1.380(3) .
F46 C46 1.356(2) .
C51 C52 1.369(5) .
C51 C53 1.379(5) 3_766
C51 H51 0.9400 .
C52 C53 1.360(5) .
C52 H52 0.9400 .
C53 C51 1.379(5) 3_766
C53 H53 0.9400 .

loop_
_geom_torsion_atom_site_label_1
_geom_torsion_atom_site_label_2
_geom_torsion_atom_site_label_3
_geom_torsion_atom_site_label_4
_geom_torsion
_geom_torsion_site_symmetry_1
_geom_torsion_site_symmetry_4
N11 C1 C2 B1 -104.2(2) . .
C21 C1 C2 B1 74.9(2) . .
B1 C3 C4 C5A -175(2) . .
B1 C3 C4 C5 -179.1(6) . .
C3 C4 C5 C6 166.0(10) . .
C5A C4 C5 C6 23(19) . .
C3 C4 C5 C7 -7.8(14) . .
C5A C4 C5 C7 -151(21) . .
C3 C4 C5A C6A -176(3) . .
C5 C4 C5A C6A -136(23) . .
C3 C4 C5A C7A -21(4) . .
C5 C4 C5A C7A 19(18) . .
C2 C1 N11 C12 -3.9(3) . .
C21 C1 N11 C12 177.06(18) . .
C2 C1 N11 C16 -178.07(17) . .
C21 C1 N11 C16 2.8(3) . .
C1 N11 C12 C13 127.1(2) . .
C16 N11 C12 C13 -58.0(2) . .
N11 C12 C13 C14 53.0(2) . .
C12 C13 C14 C15 -51.1(3) . .
C13 C14 C15 C16 54.3(2) . .
C1 N11 C16 C15 -124.5(2) . .
C12 N11 C16 C15 60.6(2) . .
C14 C15 C16 N11 -58.9(2) . .
N11 C1 C21 C26 -119.6(2) . .
C2 C1 C21 C26 61.2(2) . .
N11 C1 C21 C22 66.0(3) . .
C2 C1 C21 C22 -113.2(2) . .
C26 C21 C22 C23 -0.6(3) . .
C1 C21 C22 C23 173.9(2) . .
C21 C22 C23 C24 0.3(4) . .
C22 C23 C24 C25 0.8(4) . .
C23 C24 C25 C26 -1.5(4) . .
C22 C21 C26 C25 -0.2(3) . .
C1 C21 C26 C25 -174.8(2) . .
C24 C25 C26 C21 1.2(4) . .
C4 C3 B1 C31 -129.5(18) . .
C4 C3 B1 C41 -12.5(3) . .
C4 C3 B1 C31A -131.1(7) . .
C4 C3 B1 C2 106.8(2) . .
C1 C2 B1 C3 52.2(2) . .
C1 C2 B1 C31 -76.4(11) . .
C1 C2 B1 C41 171.80(16) . .
C1 C2 B1 C31A -70.2(5) . .
C3 B1 C31 C32 180(3) . .
C41 B1 C31 C32 59(3) . .
C31A B1 C31 C32 -166(23) . .
C2 B1 C31 C32 -58(4) . .
C3 B1 C31 C36 0(5) . .
C41 B1 C31 C36 -121(4) . .
C31A B1 C31 C36 14(17) . .
C2 B1 C31 C36 122(4) . .
C36 C31 C32 F32 177(3) . .
B1 C31 C32 F32 -3(5) . .
C36 C31 C32 C33 0(5) . .
B1 C31 C32 C33 180(2) . .
F32 C32 C33 F33 4(4) . .
C31 C32 C33 F33 -179(3) . .
F32 C32 C33 C34 -179(2) . .
C31 C32 C33 C34 -2(4) . .
F33 C33 C34 F34 -5(3) . .
C32 C33 C34 F34 178(2) . .
F33 C33 C34 C35 177.2(19) . .
C32 C33 C34 C35 0(3) . .
F34 C34 C35 F35 0(3) . .
C33 C34 C35 F35 178(2) . .
F34 C34 C35 C36 -175(3) . .
C33 C34 C35 C36 3(4) . .
F35 C35 C36 F36 1(5) . .
C34 C35 C36 F36 176(3) . .
F35 C35 C36 C31 180(4) . .
C34 C35 C36 C31 -6(6) . .
C32 C31 C36 F36 -177(4) . .
B1 C31 C36 F36 2(7) . .
C32 C31 C36 C35 4(6) . .
B1 C31 C36 C35 -176(3) . .
C3 B1 C31A C36A 3.3(19) . .
C31 B1 C31A C36A -163(21) . .
C41 B1 C31A C36A -117.3(16) . .
C2 B1 C31A C36A 123.0(15) . .
C3 B1 C31A C32A 175.9(12) . .
C31 B1 C31A C32A 10(19) . .
C41 B1 C31A C32A 55.3(15) . .
C2 B1 C31A C32A -64.4(15) . .
C36A C31A C32A F32A -179.5(13) . .
B1 C31A C32A F32A 7(2) . .
C36A C31A C32A C33A 0(2) . .
B1 C31A C32A C33A -173.2(11) . .
F32A C32A C33A F33A 0.4(16) . .
C31A C32A C33A F33A -179.5(13) . .
F32A C32A C33A C34A -179.0(10) . .
C31A C32A C33A C34A 1.1(19) . .
F33A C33A C34A F34A -0.4(13) . .
C32A C33A C34A F34A 179.0(9) . .
F33A C33A C34A C35A 179.7(8) . .
C32A C33A C34A C35A -0.8(13) . .
F34A C34A C35A F35A 1.8(11) . .
C33A C34A C35A F35A -178.4(8) . .
F34A C34A C35A C36A 179.3(9) . .
C33A C34A C35A C36A -0.9(13) . .
C32A C31A C36A F36A 178.7(15) . .
B1 C31A C36A F36A -8(3) . .
C32A C31A C36A C35A -2(2) . .
B1 C31A C36A C35A 170.8(12) . .
F35A C35A C36A F36A -0.9(17) . .
C34A C35A C36A F36A -178.3(11) . .
F35A C35A C36A C31A -179.9(14) . .
C34A C35A C36A C31A 3(2) . .
C3 B1 C41 C46 116.6(2) . .
C31 B1 C41 C46 -117.4(10) . .
C31A B1 C41 C46 -121.8(5) . .
C2 B1 C41 C46 -1.1(3) . .
C3 B1 C41 C42 -62.5(2) . .
C31 B1 C41 C42 63.5(10) . .
C31A B1 C41 C42 59.1(5) . .
C2 B1 C41 C42 179.78(17) . .
C46 C41 C42 F42 177.73(17) . .
B1 C41 C42 F42 -3.0(3) . .
C46 C41 C42 C43 -2.1(3) . .
B1 C41 C42 C43 177.14(19) . .
F42 C42 C43 F43 1.4(3) . .
C41 C42 C43 F43 -178.80(19) . .
F42 C42 C43 C44 -178.55(19) . .
C41 C42 C43 C44 1.3(3) . .
F43 C43 C44 F44 -1.2(3) . .
C42 C43 C44 F44 178.71(19) . .
F43 C43 C44 C45 -179.9(2) . .
C42 C43 C44 C45 0.0(3) . .
F44 C44 C45 F45 1.5(3) . .
C43 C44 C45 F45 -179.8(2) . .
F44 C44 C45 C46 -178.97(19) . .
C43 C44 C45 C46 -0.3(3) . .
F45 C45 C46 F46 -0.6(3) . .
C44 C45 C46 F46 179.81(19) . .
F45 C45 C46 C41 178.83(19) . .
C44 C45 C46 C41 -0.7(3) . .
C42 C41 C46 F46 -178.76(17) . .
B1 C41 C46 F46 2.1(3) . .
C42 C41 C46 C45 1.8(3) . .
B1 C41 C46 C45 -177.33(19) . .
C53 C51 C52 C53 0.1(6) 3_766 .
C51 C52 C53 C51 -0.1(5) . 3_766
